data_4103108
loop_
_publ_author_name
'Balakrishna R. Bhogala'
'Burjor Captain'
'Anand Parthasarathy'
'V. Ramamurthy'

_publ_section_title
;
 Thiourea as a Template for Photodimerization of Azastilbenes
;
_journal_name_full 'Journal of the American Chemical Society'
_journal_page_first 13434
_journal_page_last 13442
_journal_paper_doi 10.1021/ja105166d
_journal_volume 132
_journal_year 2010
_chemical_formula_moiety 2(CH4N2S),2(C17H13N)
_chemical_formula_sum 'C36 H34 N6 S2'
_chemical_formula_weight 614.81
_chemical_name_systematic
;

 Thiourea - 1-(4-pyridyl)-2-(2-naphthyl)ethylene (2:2 co-crystal)

;
_space_group_IT_number 2
_symmetry_cell_setting triclinic
_symmetry_space_group_name_Hall '-P 1'
_symmetry_space_group_name_H-M 'P -1'
_atom_sites_solution_hydrogens geom
_atom_sites_solution_primary direct
_atom_sites_solution_secondary difmap
_audit_creation_method SHELXL-97
_cell_angle_alpha 70.433(2)
_cell_angle_beta 82.671(2)
_cell_angle_gamma 71.703(2)
_cell_formula_units_Z 2
_cell_length_a 8.5713(9)
_cell_length_b 13.2462(14)
_cell_length_c 15.8780(17)
_cell_measurement_reflns_used 7970
_cell_measurement_temperature 296(2)
_cell_measurement_theta_max 30.65
_cell_measurement_theta_min 2.49
_cell_volume 1612.2(3)
_computing_cell_refinement 'SAINT+  V7.46A (Bruker, 2007)'
_computing_data_collection 'APEX2 v2.2-0 (Bruker, 2007)'
_computing_data_reduction 'SAINT+  V7.46A (Bruker, 2007)'
_computing_molecular_graphics 'XSHELL v4.02 (Bruker, 2000)'
_computing_publication_material 'XCIF v6.12 (Bruker, 2001)'
_computing_structure_refinement 'SHELXL-97 (Sheldrick, 1997)'
_computing_structure_solution 'SHELXS-97 (Sheldrick, 1990)'
_diffrn_ambient_temperature 296(2)
_diffrn_measured_fraction_theta_full 1.000
_diffrn_measured_fraction_theta_max 1.000
_diffrn_measurement_device_type 'Bruker SMART APEX2 CCD diffractometer'
_diffrn_measurement_method 'omega scans'
_diffrn_radiation_monochromator graphite
_diffrn_radiation_source 'fine-focus sealed tube'
_diffrn_radiation_type MoK\a
_diffrn_radiation_wavelength 0.71073
_diffrn_reflns_av_R_equivalents 0.0227
_diffrn_reflns_av_sigmaI/netI 0.0220
_diffrn_reflns_limit_h_max 10
_diffrn_reflns_limit_h_min -10
_diffrn_reflns_limit_k_max 16
_diffrn_reflns_limit_k_min -16
_diffrn_reflns_limit_l_max 19
_diffrn_reflns_limit_l_min -19
_diffrn_reflns_number 19042
_diffrn_reflns_theta_full 26.00
_diffrn_reflns_theta_max 26.00
_diffrn_reflns_theta_min 1.36
_exptl_absorpt_coefficient_mu 0.201
_exptl_absorpt_correction_T_max 0.9841
_exptl_absorpt_correction_T_min 0.9205
_exptl_absorpt_correction_type multi-scan
_exptl_absorpt_process_details '(SADABS 2007/4 Bruker)'
_exptl_crystal_colour pale-yellow
_exptl_crystal_density_diffrn 1.266
_exptl_crystal_density_method 'not measured'
_exptl_crystal_description plate
_exptl_crystal_F_000 648
_exptl_crystal_size_max 0.42
_exptl_crystal_size_mid 0.40
_exptl_crystal_size_min 0.08
_refine_diff_density_max 0.232
_refine_diff_density_min -0.312
_refine_diff_density_rms 0.092
_refine_ls_extinction_method none
_refine_ls_goodness_of_fit_ref 1.024
_refine_ls_hydrogen_treatment constr
_refine_ls_matrix_type full
_refine_ls_number_parameters 470
_refine_ls_number_reflns 6354
_refine_ls_number_restraints 46
_refine_ls_restrained_S_all 1.023
_refine_ls_R_factor_all 0.0600
_refine_ls_R_factor_gt 0.0459
_refine_ls_shift/su_max 0.000
_refine_ls_shift/su_mean 0.000
_refine_ls_structure_factor_coef Fsqd
_refine_ls_weighting_details 'calc w=1/[\s^2^(Fo^2^)+(0.0678P)^2^+0.2937P] where P=(Fo^2^+2Fc^2^)/3'
_refine_ls_weighting_scheme calc
_refine_ls_wR_factor_gt 0.1145
_refine_ls_wR_factor_ref 0.1311
_reflns_number_gt 4819
_reflns_number_total 6354
_reflns_threshold_expression >2sigma(I)
_cod_data_source_file ja105166d_si_012.cif
_cod_data_source_block cocrystal_11c
_cod_original_sg_symbol_H-M 'P -1 '
_cod_database_code 4103108

loop_
_symmetry_equiv_pos_as_xyz
'x, y, z'
'-x, -y, -z'

loop_
_atom_site_label
_atom_site_type_symbol
_atom_site_fract_x
_atom_site_fract_y
_atom_site_fract_z
_atom_site_U_iso_or_equiv
_atom_site_adp_type
_atom_site_occupancy
_atom_site_symmetry_multiplicity
_atom_site_calc_flag
_atom_site_refinement_flags
_atom_site_disorder_assembly
_atom_site_disorder_group
S1 S 0.43863(5) 0.29134(4) -0.02461(4) 0.08075(19) Uani 1 1 d . . .
C2 C 0.49448(19) 0.15323(13) 0.03442(11) 0.0573(4) Uani 1 1 d . . .
N3 N 0.64758(17) 0.09787(12) 0.05934(10) 0.0749(5) Uani 1 1 d . . .
H3A H 0.6725 0.0278 0.0894 0.090 Uiso 1 1 calc R . .
H3B H 0.7222 0.1320 0.0455 0.090 Uiso 1 1 calc R . .
N4 N 0.38532(17) 0.09598(12) 0.05784(10) 0.0709(4) Uani 1 1 d . . .
H4A H 0.4153 0.0259 0.0879 0.085 Uiso 1 1 calc R . .
H4B H 0.2845 0.1289 0.0430 0.085 Uiso 1 1 calc R . .
S5 S 0.97126(5) 0.20723(4) 1.01377(3) 0.07069(17) Uani 1 1 d . . .
C6 C 0.9186(2) 0.34621(14) 0.95900(11) 0.0599(4) Uani 1 1 d . . .
N7 N 0.76467(18) 0.40408(13) 0.93631(11) 0.0831(5) Uani 1 1 d . . .
H7A H 0.7406 0.4747 0.9082 0.100 Uiso 1 1 calc R . .
H7B H 0.6890 0.3710 0.9497 0.100 Uiso 1 1 calc R . .
N8 N 1.02915(19) 0.40201(12) 0.93650(12) 0.0818(5) Uani 1 1 d . . .
H8A H 0.9999 0.4727 0.9084 0.098 Uiso 1 1 calc R . .
H8B H 1.1304 0.3676 0.9500 0.098 Uiso 1 1 calc R . .
N9 N 0.3747(2) 0.11917(13) 0.79894(11) 0.0812(5) Uani 1 1 d . . .
C10 C 0.2553(3) 0.21551(17) 0.78669(14) 0.0877(6) Uani 1 1 d . . .
H10 H 0.1813 0.2243 0.8337 0.105 Uiso 1 1 calc R . .
C11 C 0.2364(3) 0.30362(16) 0.70672(14) 0.0807(6) Uani 1 1 d . . .
H11 H 0.1507 0.3691 0.7011 0.097 Uiso 1 1 calc R . .
C12 C 0.3453(3) 0.29343(15) 0.63576(12) 0.0677(5) Uani 1 1 d . . .
C13 C 0.4673(3) 0.19366(17) 0.64918(14) 0.0811(6) Uani 1 1 d . . .
H13 H 0.5436 0.1819 0.6037 0.097 Uiso 1 1 calc R . .
C14 C 0.4757(3) 0.11112(17) 0.73043(15) 0.0840(6) Uani 1 1 d . . .
H14 H 0.5596 0.0445 0.7374 0.101 Uiso 1 1 calc R . .
C15 C 0.3417(3) 0.38141(16) 0.54847(13) 0.0721(5) Uani 1 1 d . . .
H15 H 0.4277 0.3659 0.5083 0.087 Uiso 1 1 calc R . .
C16 C 0.2313(2) 0.47837(14) 0.52160(12) 0.0682(5) Uani 1 1 d . . .
H16 H 0.1441 0.4931 0.5613 0.082 Uiso 1 1 calc R . .
C17 C 0.2288(2) 0.56686(14) 0.43588(11) 0.0599(4) Uani 1 1 d . . .
C18 C 0.1173(2) 0.67026(15) 0.42260(12) 0.0697(5) Uani 1 1 d . . .
H18 H 0.0426 0.6830 0.4685 0.084 Uiso 1 1 calc R . .
C19 C 0.1116(2) 0.75884(14) 0.34102(12) 0.0641(4) Uani 1 1 d . . .
C20 C -0.0003(3) 0.86666(17) 0.32726(16) 0.0908(6) Uani 1 1 d . . .
H20 H -0.0718 0.8823 0.3735 0.109 Uiso 1 1 calc R . .
C21 C -0.0045(3) 0.94805(18) 0.24688(17) 0.0959(7) Uani 1 1 d . . .
H21 H -0.0787 1.0188 0.2389 0.115 Uiso 1 1 calc R . .
C22 C 0.1010(3) 0.92650(17) 0.17686(16) 0.0886(6) Uani 1 1 d . . .
H22 H 0.0954 0.9826 0.1221 0.106 Uiso 1 1 calc R . .
C23 C 0.2119(3) 0.82470(17) 0.18736(14) 0.0796(5) Uani 1 1 d . . .
H23 H 0.2823 0.8115 0.1401 0.095 Uiso 1 1 calc R . .
C24 C 0.2211(2) 0.73785(14) 0.27061(12) 0.0629(4) Uani 1 1 d . . .
C25 C 0.3361(2) 0.63158(15) 0.28470(13) 0.0723(5) Uani 1 1 d . . .
H25 H 0.4098 0.6172 0.2389 0.087 Uiso 1 1 calc R . .
C26 C 0.3410(2) 0.54961(15) 0.36446(12) 0.0690(5) Uani 1 1 d . . .
H26 H 0.4197 0.4805 0.3725 0.083 Uiso 1 1 calc R . .
N27A N 0.8620(6) -0.3746(2) 0.8055(2) 0.0757(11) Uani 0.758(2) 1 d PD A 1
C28A C 0.8778(8) -0.2746(3) 0.7953(3) 0.0792(13) Uani 0.758(2) 1 d PD A 1
H28A H 0.9125 -0.2626 0.8434 0.095 Uiso 0.758(2) 1 calc PR A 1
C29A C 0.8440(4) -0.1860(2) 0.7145(3) 0.0719(7) Uani 0.758(2) 1 d PD A 1
H29A H 0.8531 -0.1164 0.7106 0.086 Uiso 0.758(2) 1 calc PR A 1
C30A C 0.7970(3) -0.2023(3) 0.64069(17) 0.0625(6) Uani 0.758(2) 1 d PD A 1
C31A C 0.7891(4) -0.3095(3) 0.65165(19) 0.0749(8) Uani 0.758(2) 1 d PD A 1
H31A H 0.7592 -0.3260 0.6046 0.090 Uiso 0.758(2) 1 calc PR A 1
C32A C 0.8267(5) -0.3911(3) 0.7339(3) 0.0815(11) Uani 0.758(2) 1 d PD A 1
H32A H 0.8270 -0.4632 0.7389 0.098 Uiso 0.758(2) 1 calc PR A 1
C33A C 0.7531(3) -0.11492(19) 0.55432(15) 0.0671(6) Uani 0.758(2) 1 d PD A 1
H33A H 0.7091 -0.1333 0.5128 0.081 Uiso 0.758(2) 1 calc PR A 1
C34A C 0.7694(6) -0.0129(3) 0.5293(2) 0.0623(8) Uani 0.758(2) 1 d PD A 1
H34A H 0.8149 0.0058 0.5700 0.075 Uiso 0.758(2) 1 calc PR A 1
C35A C 0.7220(6) 0.0734(3) 0.4428(2) 0.0577(8) Uani 0.758(2) 1 d PD A 1
C36A C 0.7554(3) 0.17391(19) 0.42408(18) 0.0646(6) Uani 0.758(2) 1 d PD A 1
H36A H 0.8043 0.1864 0.4673 0.078 Uiso 0.758(2) 1 calc PR A 1
C37A C 0.7169(3) 0.2595(3) 0.3400(2) 0.0611(7) Uani 0.758(2) 1 d PD A 1
C38A C 0.7497(4) 0.3631(2) 0.31944(19) 0.0773(7) Uani 0.758(2) 1 d PD A 1
H38A H 0.7948 0.3782 0.3626 0.093 Uiso 0.758(2) 1 calc PR A 1
C39A C 0.7168(4) 0.4408(3) 0.2384(2) 0.0851(9) Uani 0.758(2) 1 d PD A 1
H39A H 0.7412 0.5081 0.2260 0.102 Uiso 0.758(2) 1 calc PR A 1
C40A C 0.6463(11) 0.4212(5) 0.1727(4) 0.079(2) Uani 0.758(2) 1 d PD A 1
H40A H 0.6231 0.4758 0.1173 0.095 Uiso 0.758(2) 1 calc PR A 1
C41A C 0.6121(4) 0.3237(2) 0.1895(2) 0.0781(8) Uani 0.758(2) 1 d PD A 1
H41A H 0.5662 0.3110 0.1454 0.094 Uiso 0.758(2) 1 calc PR A 1
C42A C 0.6457(4) 0.2398(3) 0.2744(3) 0.0617(8) Uani 0.758(2) 1 d PD A 1
C43A C 0.6097(3) 0.13670(19) 0.29563(17) 0.0712(7) Uani 0.758(2) 1 d PD A 1
H43A H 0.5599 0.1232 0.2534 0.085 Uiso 0.758(2) 1 calc PR A 1
C44A C 0.6463(3) 0.0573(2) 0.37620(17) 0.0684(6) Uani 0.758(2) 1 d PD A 1
H44A H 0.6210 -0.0095 0.3880 0.082 Uiso 0.758(2) 1 calc PR A 1
N27B N 0.871(2) -0.3852(10) 0.7873(9) 0.086(5) Uiso 0.242(2) 1 d PD A 2
C32B C 0.873(3) -0.2987(13) 0.8112(8) 0.090(6) Uiso 0.242(2) 1 d PD A 2
H32B H 0.8810 -0.3101 0.8717 0.108 Uiso 0.242(2) 1 calc PR A 2
C31B C 0.8637(13) -0.1920(9) 0.7522(7) 0.066(3) Uiso 0.242(2) 1 d PD A 2
H31B H 0.8857 -0.1380 0.7703 0.079 Uiso 0.242(2) 1 calc PR A 2
C30B C 0.8201(11) -0.1700(7) 0.6647(6) 0.055(2) Uiso 0.242(2) 1 d PD A 2
C29B C 0.7939(13) -0.2570(10) 0.6439(7) 0.064(3) Uiso 0.242(2) 1 d PD A 2
H29B H 0.7689 -0.2469 0.5858 0.077 Uiso 0.242(2) 1 calc PR A 2
C28B C 0.8048(16) -0.3591(9) 0.7095(10) 0.068(3) Uiso 0.242(2) 1 d PD A 2
H28B H 0.7643 -0.4106 0.6982 0.082 Uiso 0.242(2) 1 calc PR A 2
C33B C 0.8067(8) -0.0587(5) 0.5987(4) 0.0599(18) Uiso 0.242(2) 1 d PD A 2
H33B H 0.8523 -0.0118 0.6134 0.072 Uiso 0.242(2) 1 calc PR A 2
C34B C 0.7348(19) -0.0193(9) 0.5198(7) 0.066(5) Uiso 0.242(2) 1 d PD A 2
H34B H 0.6857 -0.0647 0.5055 0.079 Uiso 0.242(2) 1 calc PR A 2
C35B C 0.727(2) 0.0911(8) 0.4534(6) 0.050(4) Uiso 0.242(2) 1 d PD A 2
C36B C 0.6574(9) 0.1142(6) 0.3732(4) 0.0595(19) Uiso 0.242(2) 1 d PD A 2
H36B H 0.6165 0.0611 0.3649 0.071 Uiso 0.242(2) 1 calc PR A 2
C37B C 0.6449(14) 0.2168(7) 0.3022(5) 0.053(3) Uiso 0.242(2) 1 d PD A 2
C38B C 0.5831(10) 0.2390(6) 0.2179(5) 0.074(2) Uiso 0.242(2) 1 d PD A 2
H38B H 0.5452 0.1859 0.2072 0.089 Uiso 0.242(2) 1 calc PR A 2
C39B C 0.5779(15) 0.3350(8) 0.1530(6) 0.084(4) Uiso 0.242(2) 1 d PD A 2
H39B H 0.5318 0.3494 0.0987 0.101 Uiso 0.242(2) 1 calc PR A 2
C40B C 0.641(5) 0.4148(18) 0.1655(11) 0.096(10) Uiso 0.242(2) 1 d PD A 2
H40B H 0.6471 0.4778 0.1180 0.115 Uiso 0.242(2) 1 calc PR A 2
C41B C 0.6926(14) 0.3996(8) 0.2461(6) 0.077(3) Uiso 0.242(2) 1 d PD A 2
H41B H 0.7221 0.4566 0.2558 0.092 Uiso 0.242(2) 1 calc PR A 2
C42B C 0.7032(12) 0.2976(7) 0.3180(5) 0.053(3) Uiso 0.242(2) 1 d PD A 2
C43B C 0.7684(10) 0.2738(6) 0.4026(4) 0.070(2) Uiso 0.242(2) 1 d PD A 2
H43B H 0.8041 0.3275 0.4136 0.084 Uiso 0.242(2) 1 calc PR A 2
C44B C 0.7798(10) 0.1754(6) 0.4675(5) 0.062(2) Uiso 0.242(2) 1 d PD A 2
H44B H 0.8226 0.1627 0.5223 0.075 Uiso 0.242(2) 1 calc PR A 2

loop_
_atom_site_aniso_label
_atom_site_aniso_U_11
_atom_site_aniso_U_22
_atom_site_aniso_U_33
_atom_site_aniso_U_23
_atom_site_aniso_U_13
_atom_site_aniso_U_12
S1 0.0506(3) 0.0563(3) 0.1082(4) 0.0194(2) -0.0178(2) -0.0209(2)
C2 0.0494(8) 0.0529(9) 0.0590(9) 0.0000(7) -0.0048(7) -0.0176(7)
N3 0.0520(8) 0.0556(8) 0.0940(11) 0.0142(7) -0.0156(7) -0.0190(7)
N4 0.0546(8) 0.0538(8) 0.0906(10) 0.0040(7) -0.0079(7) -0.0234(6)
S5 0.0513(2) 0.0529(2) 0.0914(3) 0.0087(2) -0.0176(2) -0.02008(19)
C6 0.0508(9) 0.0548(9) 0.0618(9) 0.0018(7) -0.0070(7) -0.0182(7)
N7 0.0512(8) 0.0618(9) 0.1051(12) 0.0187(8) -0.0155(8) -0.0169(7)
N8 0.0564(9) 0.0544(8) 0.1125(13) 0.0118(8) -0.0161(8) -0.0211(7)
N9 0.1084(14) 0.0538(9) 0.0674(10) 0.0012(7) -0.0155(9) -0.0209(9)
C10 0.1113(17) 0.0679(12) 0.0707(12) -0.0107(10) 0.0002(11) -0.0206(12)
C11 0.0945(15) 0.0506(10) 0.0828(13) -0.0097(9) -0.0164(11) -0.0084(9)
C12 0.0848(13) 0.0593(10) 0.0594(10) -0.0060(8) -0.0153(9) -0.0297(9)
C13 0.0861(14) 0.0697(12) 0.0748(12) -0.0106(10) -0.0058(10) -0.0167(10)
C14 0.0950(15) 0.0563(11) 0.0835(14) -0.0055(10) -0.0190(12) -0.0094(10)
C15 0.0775(12) 0.0636(11) 0.0676(11) -0.0086(9) -0.0084(9) -0.0203(9)
C16 0.0815(12) 0.0586(10) 0.0625(10) -0.0111(8) -0.0096(9) -0.0229(9)
C17 0.0666(10) 0.0537(9) 0.0571(9) -0.0083(7) -0.0101(8) -0.0208(8)
C18 0.0751(12) 0.0613(10) 0.0628(10) -0.0118(8) -0.0014(9) -0.0147(9)
C19 0.0643(10) 0.0543(9) 0.0672(10) -0.0104(8) -0.0072(8) -0.0155(8)
C20 0.0881(15) 0.0638(12) 0.0973(15) -0.0151(11) -0.0003(12) -0.0019(11)
C21 0.0898(15) 0.0581(11) 0.1132(18) -0.0033(12) -0.0146(14) -0.0059(11)
C22 0.0890(15) 0.0632(12) 0.0888(14) 0.0157(10) -0.0173(12) -0.0247(11)
C23 0.0801(13) 0.0696(12) 0.0740(12) 0.0004(9) -0.0033(10) -0.0255(10)
C24 0.0625(10) 0.0560(9) 0.0662(10) -0.0084(8) -0.0070(8) -0.0211(8)
C25 0.0724(12) 0.0642(11) 0.0687(11) -0.0126(9) 0.0038(9) -0.0147(9)
C26 0.0708(11) 0.0531(9) 0.0736(11) -0.0097(8) -0.0089(9) -0.0132(8)
N27A 0.108(2) 0.0463(13) 0.0569(15) -0.0037(12) -0.0010(16) -0.0137(12)
C28A 0.099(3) 0.061(2) 0.0681(19) -0.0143(17) -0.0164(19) -0.012(2)
C29A 0.090(2) 0.0497(14) 0.072(2) -0.0154(15) -0.0052(18) -0.0169(12)
C30A 0.0674(15) 0.0566(16) 0.0561(14) -0.0108(13) 0.0009(11) -0.0163(13)
C31A 0.093(2) 0.0676(19) 0.0659(18) -0.0137(16) -0.0042(14) -0.0328(16)
C32A 0.098(3) 0.0584(18) 0.080(3) -0.0035(17) -0.010(2) -0.0284(18)
C33A 0.0728(15) 0.0598(14) 0.0604(13) -0.0091(11) -0.0007(11) -0.0187(11)
C34A 0.066(2) 0.0575(17) 0.0564(17) -0.0113(12) -0.0009(13) -0.0163(14)
C35A 0.0572(17) 0.0508(15) 0.0601(17) -0.0136(16) 0.0038(13) -0.0147(14)
C36A 0.0710(15) 0.0590(14) 0.0643(15) -0.0193(11) 0.0009(12) -0.0207(11)
C37A 0.0553(14) 0.0514(16) 0.0659(16) -0.0137(14) 0.0108(12) -0.0109(13)
C38A 0.0863(18) 0.0615(15) 0.0850(18) -0.0219(13) 0.0035(14) -0.0261(13)
C39A 0.085(2) 0.0587(17) 0.103(2) -0.0157(15) 0.0127(17) -0.0249(16)
C40A 0.081(3) 0.0495(17) 0.071(2) 0.0086(14) 0.0056(16) -0.0008(13)
C41A 0.0741(18) 0.0676(18) 0.080(2) -0.0150(15) -0.0122(16) -0.0087(13)
C42A 0.0538(15) 0.0506(15) 0.068(2) -0.0124(15) 0.0023(15) -0.0060(11)
C43A 0.0736(15) 0.0607(14) 0.0764(16) -0.0155(12) -0.0166(12) -0.0162(12)
C44A 0.0674(15) 0.0533(14) 0.0794(16) -0.0121(12) -0.0072(12) -0.0178(11)

loop_
_atom_type_symbol
_atom_type_description
_atom_type_scat_dispersion_real
_atom_type_scat_dispersion_imag
_atom_type_scat_source
C C 0.0033 0.0016 'International Tables Vol C Tables 4.2.6.8 and 6.1.1.4'
H H 0.0000 0.0000 'International Tables Vol C Tables 4.2.6.8 and 6.1.1.4'
N N 0.0061 0.0033 'International Tables Vol C Tables 4.2.6.8 and 6.1.1.4'
S S 0.1246 0.1234 'International Tables Vol C Tables 4.2.6.8 and 6.1.1.4'

loop_
_geom_angle_atom_site_label_1
_geom_angle_atom_site_label_2
_geom_angle_atom_site_label_3
_geom_angle
N3 C2 N4 117.08(14)
N3 C2 S1 121.92(12)
N4 C2 S1 121.00(12)
N8 C6 N7 117.04(15)
N8 C6 S5 121.46(13)
N7 C6 S5 121.50(13)
C14 N9 C10 115.97(17)
N9 C10 C11 123.1(2)
C12 C11 C10 119.86(19)
C13 C12 C11 116.48(17)
C13 C12 C15 118.27(19)
C11 C12 C15 125.25(18)
C12 C13 C14 119.5(2)
N9 C14 C13 125.1(2)
C16 C15 C12 127.2(2)
C15 C16 C17 127.4(2)
C18 C17 C26 117.67(16)
C18 C17 C16 120.29(17)
C26 C17 C16 122.05(16)
C17 C18 C19 122.21(17)
C24 C19 C20 118.62(17)
C24 C19 C18 118.64(16)
C20 C19 C18 122.74(18)
C21 C20 C19 120.6(2)
C20 C21 C22 120.7(2)
C23 C22 C21 120.74(19)
C22 C23 C24 120.2(2)
C25 C24 C19 118.92(16)
C25 C24 C23 121.99(18)
C19 C24 C23 119.09(17)
C26 C25 C24 120.85(18)
C25 C26 C17 121.65(17)
C32A N27A C28A 116.8(3)
N27A C28A C29A 122.5(3)
C30A C29A C28A 120.1(3)
C29A C30A C31A 116.4(2)
C29A C30A C33A 124.7(4)
C31A C30A C33A 118.9(3)
C32A C31A C30A 118.8(3)
N27A C32A C31A 125.1(3)
C34A C33A C30A 127.0(3)
C33A C34A C35A 125.7(5)
C36A C35A C44A 117.9(2)
C36A C35A C34A 119.2(4)
C44A C35A C34A 122.9(4)
C35A C36A C37A 121.6(3)
C42A C37A C38A 118.3(3)
C42A C37A C36A 119.1(3)
C38A C37A C36A 122.6(3)
C39A C38A C37A 121.2(3)
C38A C39A C40A 120.6(3)
C41A C40A C39A 120.3(3)
C40A C41A C42A 120.5(4)
C37A C42A C43A 118.3(3)
C37A C42A C41A 119.1(3)
C43A C42A C41A 122.6(3)
C44A C43A C42A 121.4(3)
C43A C44A C35A 121.7(2)
C28B N27B C32B 115.1(10)
N27B C32B C31B 124.8(11)
C32B C31B C30B 116.9(8)
C29B C30B C31B 117.1(7)
C29B C30B C33B 123.0(9)
C31B C30B C33B 119.9(10)
C28B C29B C30B 120.2(8)
N27B C28B C29B 122.0(9)
C34B C33B C30B 125.7(8)
C33B C34B C35B 124.8(10)
C36B C35B C44B 118.2(7)
C36B C35B C34B 116.5(8)
C44B C35B C34B 125.2(8)
C35B C36B C37B 122.6(7)
C38B C37B C42B 119.3(6)
C38B C37B C36B 123.3(7)
C42B C37B C36B 117.3(6)
C39B C38B C37B 121.0(8)
C38B C39B C40B 121.0(9)
C41B C40B C39B 119.7(10)
C40B C41B C42B 121.5(9)
C37B C42B C43B 119.0(6)
C37B C42B C41B 117.1(6)
C43B C42B C41B 123.9(7)
C44B C43B C42B 121.8(7)
C43B C44B C35B 120.9(7)

loop_
_geom_bond_atom_site_label_1
_geom_bond_atom_site_label_2
_geom_bond_distance
S1 C2 1.6943(16)
C2 N3 1.323(2)
C2 N4 1.325(2)
S5 C6 1.6897(16)
C6 N8 1.322(2)
C6 N7 1.326(2)
N9 C14 1.313(3)
N9 C10 1.333(3)
C10 C11 1.394(3)
C11 C12 1.383(3)
C12 C13 1.373(3)
C12 C15 1.479(2)
C13 C14 1.376(3)
C15 C16 1.304(3)
C16 C17 1.466(2)
C17 C18 1.368(2)
C17 C26 1.421(3)
C18 C19 1.421(2)
C19 C24 1.409(3)
C19 C20 1.411(3)
C20 C21 1.363(3)
C21 C22 1.389(3)
C22 C23 1.355(3)
C23 C24 1.424(2)
C24 C25 1.406(3)
C25 C26 1.360(2)
N27A C32A 1.314(4)
N27A C28A 1.328(4)
C28A C29A 1.406(5)
C29A C30A 1.389(4)
C30A C31A 1.394(4)
C30A C33A 1.469(3)
C31A C32A 1.386(4)
C33A C34A 1.322(4)
C34A C35A 1.469(3)
C35A C36A 1.377(5)
C35A C44A 1.413(5)
C36A C37A 1.428(4)
C37A C42A 1.404(3)
C37A C38A 1.410(4)
C38A C39A 1.348(4)
C39A C40A 1.400(8)
C40A C41A 1.347(7)
C41A C42A 1.424(5)
C42A C43A 1.415(4)
C43A C44A 1.355(3)
N27B C28B 1.317(9)
N27B C32B 1.328(9)
C32B C31B 1.394(9)
C31B C30B 1.395(8)
C30B C29B 1.388(8)
C30B C33B 1.475(7)
C29B C28B 1.387(9)
C33B C34B 1.334(9)
C34B C35B 1.476(8)
C35B C36B 1.376(9)
C35B C44B 1.417(10)
C36B C37B 1.429(8)
C37B C38B 1.406(8)
C37B C42B 1.416(7)
C38B C39B 1.334(9)
C39B C40B 1.406(14)
C40B C41B 1.337(12)
C41B C42B 1.432(8)
C42B C43B 1.420(8)
C43B C44B 1.347(7)
